data_4070379
loop_
_publ_author_name
'Lane, David R.'
'Beavers, Christine M.'
'Olmstead, Marilyn M.'
'Schore, Neil E.'

_publ_section_title
;
 Steric and Electronic Effects of Carbene Substitution in Grubbs
 First-Generation Catalysts
;
_journal_issue 23
_journal_name_full Organometallics
_journal_page_first 6789
_journal_paper_doi 10.1021/om900762n
_journal_volume 28
_journal_year 2009
_chemical_formula_moiety ' C43 H72 Cl2 P2 Ru, 1.5(C6 H6)'
_chemical_formula_sum 'C52 H81 Cl2 P2 Ru'
_chemical_formula_weight 940.08
_chemical_name_systematic
; 
 bis(tricyclohexylphosphino)dichloro[(benzylidene)]ruthenium(II) 
 benzene sesquisolvate    
;
_space_group_IT_number 14
_symmetry_cell_setting monoclinic
_symmetry_space_group_name_Hall '-P 2yn'
_symmetry_space_group_name_H-M 'P 1 21/n 1'
_atom_sites_solution_hydrogens geom
_atom_sites_solution_primary heavy
_atom_sites_solution_secondary difmap
_audit_creation_method SHELXL-97
_cell_angle_alpha 90.00
_cell_angle_beta 92.559(2)
_cell_angle_gamma 90.00
_cell_formula_units_Z 4
_cell_length_a 9.6923(3)
_cell_length_b 13.4885(5)
_cell_length_c 37.6549(13)
_cell_measurement_reflns_used 9916
_cell_measurement_temperature 90(2)
_cell_measurement_theta_max 28.1
_cell_measurement_theta_min 2.7
_cell_volume 4917.9(3)
_computing_cell_refinement 'SAINT 7.16 (Bruker, 2005)'
_computing_data_collection 'Apex2 (Bruker, 2005)'
_computing_data_reduction SAINT
_computing_molecular_graphics 'SHELXTL 5.1, XP (Sheldrick, 1994)'
_computing_publication_material SHELXL-97
_computing_structure_refinement 'SHELXL-97 (Sheldrick, 1997)'
_computing_structure_solution 'SHELXS-97 (Sheldrick, 1990)'
_diffrn_ambient_temperature 90(2)
_diffrn_detector_area_resol_mean 8.3
_diffrn_measured_fraction_theta_full 0.999
_diffrn_measured_fraction_theta_max 0.999
_diffrn_measurement_device_type 'Bruker ApexII'
_diffrn_measurement_method \w
_diffrn_radiation_monochromator graphite
_diffrn_radiation_source 'fine-focus sealed tube'
_diffrn_radiation_type MoK\a
_diffrn_radiation_wavelength 0.71073
_diffrn_reflns_av_R_equivalents 0.0632
_diffrn_reflns_av_sigmaI/netI 0.0461
_diffrn_reflns_limit_h_max 13
_diffrn_reflns_limit_h_min -13
_diffrn_reflns_limit_k_max 18
_diffrn_reflns_limit_k_min -18
_diffrn_reflns_limit_l_max 51
_diffrn_reflns_limit_l_min -51
_diffrn_reflns_number 69823
_diffrn_reflns_theta_full 29.13
_diffrn_reflns_theta_max 29.13
_diffrn_reflns_theta_min 2.60
_exptl_absorpt_coefficient_mu 0.526
_exptl_absorpt_correction_T_max 0.950
_exptl_absorpt_correction_T_min 0.850
_exptl_absorpt_correction_type multi-scan
_exptl_absorpt_process_details 'SADABS 2007/4 (Bruker-AXS, 2007)'
_exptl_crystal_colour purple
_exptl_crystal_density_diffrn 1.270
_exptl_crystal_density_method 'not measured'
_exptl_crystal_description block
_exptl_crystal_F_000 2004
_exptl_crystal_size_max 0.22
_exptl_crystal_size_mid 0.18
_exptl_crystal_size_min 0.10
_refine_diff_density_max 0.662
_refine_diff_density_min -0.772
_refine_diff_density_rms 0.083
_refine_ls_extinction_method none
_refine_ls_goodness_of_fit_ref 1.050
_refine_ls_hydrogen_treatment constr
_refine_ls_matrix_type full
_refine_ls_number_parameters 489
_refine_ls_number_reflns 13235
_refine_ls_number_restraints 0
_refine_ls_restrained_S_all 1.050
_refine_ls_R_factor_all 0.0604
_refine_ls_R_factor_gt 0.0419
_refine_ls_shift/su_max 0.002
_refine_ls_shift/su_mean 0.000
_refine_ls_structure_factor_coef Fsqd
_refine_ls_weighting_details 'calc w=1/[\s^2^(Fo^2^)+(0.0383P)^2^+6.4234P] where P=(Fo^2^+2Fc^2^)/3'
_refine_ls_weighting_scheme calc
_refine_ls_wR_factor_gt 0.0963
_refine_ls_wR_factor_ref 0.1041
_reflns_number_gt 10367
_reflns_number_total 13235
_reflns_threshold_expression I>2\s(I)
_cod_data_source_file om900762n_si_001.cif
_cod_data_source_block cb105
_cod_original_sg_symbol_H-M 'P 21/n'
_cod_database_code 4070379

loop_
_symmetry_equiv_pos_as_xyz
'x, y, z'
'-x+1/2, y+1/2, -z+1/2'
'-x, -y, -z'
'x-1/2, -y-1/2, z-1/2'

loop_
_atom_site_label
_atom_site_type_symbol
_atom_site_fract_x
_atom_site_fract_y
_atom_site_fract_z
_atom_site_U_iso_or_equiv
_atom_site_adp_type
_atom_site_occupancy
_atom_site_symmetry_multiplicity
_atom_site_calc_flag
_atom_site_refinement_flags
_atom_site_disorder_assembly
_atom_site_disorder_group
Ru1 Ru 0.295881(19) 0.101345(14) 0.380515(5) 0.01497(5) Uani 1 1 d . A .
Cl1 Cl 0.10306(6) 0.06715(5) 0.340362(15) 0.02005(12) Uani 1 1 d . . .
Cl2 Cl 0.51722(6) 0.13683(5) 0.408437(16) 0.02022(12) Uani 1 1 d . . .
P1 P 0.26821(6) 0.27256(5) 0.364062(16) 0.01583(12) Uani 1 1 d . . .
P2 P 0.36048(7) -0.07091(5) 0.380096(16) 0.01661(13) Uani 1 1 d . . .
C1 C 0.2243(3) 0.10908(18) 0.42489(6) 0.0188(5) Uani 1 1 d . . .
H1A H 0.2930 0.1257 0.4427 0.023 Uiso 1 1 calc R A .
C2 C 0.0887(3) 0.09617(19) 0.43972(6) 0.0194(5) Uani 1 1 d . A .
C3 C -0.0289(3) 0.0595(2) 0.42086(7) 0.0232(5) Uani 1 1 d . . .
H3A H -0.0218 0.0370 0.3971 0.028 Uiso 1 1 calc R A .
C4 C -0.1554(3) 0.0560(2) 0.43669(8) 0.0296(6) Uani 1 1 d . A .
H4A H -0.2344 0.0315 0.4237 0.036 Uiso 1 1 calc R . .
C5 C -0.1668(3) 0.0880(2) 0.47126(8) 0.0362(7) Uani 1 1 d . . .
H5A H -0.2539 0.0861 0.4818 0.043 Uiso 1 1 calc R A .
C6 C -0.0525(3) 0.1226(3) 0.49052(8) 0.0381(8) Uani 1 1 d . A .
H6A H -0.0608 0.1442 0.5144 0.046 Uiso 1 1 calc R . .
C7 C 0.0740(3) 0.1260(2) 0.47515(7) 0.0279(6) Uani 1 1 d . . .
H7A H 0.1526 0.1488 0.4887 0.034 Uiso 1 1 calc R A .
C8 C 0.3560(2) 0.29573(19) 0.32183(6) 0.0175(5) Uani 1 1 d . A .
H8A H 0.3632 0.3692 0.3189 0.021 Uiso 1 1 calc R . .
C9 C 0.2767(3) 0.2550(2) 0.28854(6) 0.0219(5) Uani 1 1 d . . .
H9A H 0.2717 0.1818 0.2900 0.026 Uiso 1 1 calc R A .
H9B H 0.1813 0.2813 0.2875 0.026 Uiso 1 1 calc R . .
C10 C 0.3487(3) 0.2849(2) 0.25504(7) 0.0257(6) Uani 1 1 d . A .
H10A H 0.3460 0.3580 0.2526 0.031 Uiso 1 1 calc R . .
H10B H 0.2982 0.2561 0.2341 0.031 Uiso 1 1 calc R . .
C11 C 0.4983(3) 0.2502(2) 0.25570(7) 0.0303(6) Uani 1 1 d . . .
H11A H 0.5437 0.2768 0.2347 0.036 Uiso 1 1 calc R A .
H11B H 0.5009 0.1769 0.2544 0.036 Uiso 1 1 calc R . .
C12 C 0.5773(3) 0.2847(3) 0.28957(7) 0.0297(6) Uani 1 1 d . A .
H12A H 0.6713 0.2558 0.2904 0.036 Uiso 1 1 calc R . .
H12B H 0.5866 0.3578 0.2891 0.036 Uiso 1 1 calc R . .
C13 C 0.5034(3) 0.2538(2) 0.32288(7) 0.0227(5) Uani 1 1 d . . .
H13A H 0.5554 0.2787 0.3443 0.027 Uiso 1 1 calc R A .
H13B H 0.5000 0.1806 0.3243 0.027 Uiso 1 1 calc R . .
C14 C 0.3326(5) 0.3740(4) 0.39463(12) 0.0172(11) Uiso 0.63 1 d P A 2
H14A H 0.2761 0.4340 0.3883 0.021 Uiso 0.63 1 calc PR A 2
C14A C 0.3585(9) 0.3537(6) 0.3965(2) 0.0169(19) Uiso 0.37 1 d P A 3
H14B H 0.4415 0.3159 0.4055 0.020 Uiso 0.37 1 calc PR A 3
C15 C 0.4843(4) 0.4042(3) 0.39112(11) 0.0226(8) Uiso 0.63 1 d P A 2
H15A H 0.5027 0.4170 0.3659 0.027 Uiso 0.63 1 calc PR A 2
H15B H 0.5460 0.3501 0.3999 0.027 Uiso 0.63 1 calc PR A 2
C15B C 0.4130(7) 0.4530(5) 0.38271(18) 0.0193(13) Uiso 0.37 1 d P A 3
H15C H 0.3351 0.4985 0.3768 0.023 Uiso 0.37 1 calc PR A 3
H15D H 0.4651 0.4422 0.3610 0.023 Uiso 0.37 1 calc PR A 3
C16 C 0.5113(3) 0.4992(2) 0.41347(7) 0.0288(6) Uani 1 1 d . . .
H16C H 0.4479 0.5525 0.4050 0.035 Uiso 0.63 1 calc PR A 2
H16D H 0.6074 0.5220 0.4108 0.035 Uiso 0.63 1 calc PR A 2
H16A H 0.5555 0.5586 0.4049 0.035 Uiso 0.37 1 d PR A 3
H16B H 0.5826 0.4524 0.4212 0.035 Uiso 0.37 1 d PR A 3
C17 C 0.4878(5) 0.4759(3) 0.45319(12) 0.0271(9) Uiso 0.63 1 d P A 2
H17C H 0.5560 0.4260 0.4620 0.032 Uiso 0.63 1 calc PR A 2
H17D H 0.5017 0.5369 0.4675 0.032 Uiso 0.63 1 calc PR A 2
C17A C 0.4180(8) 0.5250(6) 0.4446(2) 0.0275(16) Uiso 0.37 1 d P A 3
H17A H 0.4754 0.5541 0.4643 0.033 Uiso 0.37 1 calc PR A 3
H17B H 0.3492 0.5754 0.4365 0.033 Uiso 0.37 1 calc PR A 3
C18 C 0.3457(3) 0.4374(2) 0.45751(7) 0.0319(7) Uani 1 1 d . . .
H18C H 0.2790 0.4920 0.4529 0.038 Uiso 0.63 1 calc PR A 2
H18D H 0.3372 0.4160 0.4825 0.038 Uiso 0.63 1 calc PR A 2
H18A H 0.2790 0.4602 0.4742 0.038 Uiso 0.37 1 d PR A 3
H18B H 0.4115 0.3955 0.4706 0.038 Uiso 0.37 1 d PR A 3
C19 C 0.3073(5) 0.3514(3) 0.43314(11) 0.0182(9) Uiso 0.63 1 d P A 2
H19C H 0.3621 0.2925 0.4406 0.022 Uiso 0.63 1 calc PR A 2
H19D H 0.2085 0.3352 0.4355 0.022 Uiso 0.63 1 calc PR A 2
C19A C 0.2717(8) 0.3756(6) 0.4298(2) 0.0200(16) Uiso 0.37 1 d P A 3
H19A H 0.1856 0.4101 0.4218 0.024 Uiso 0.37 1 calc PR A 3
H19B H 0.2455 0.3118 0.4406 0.024 Uiso 0.37 1 calc PR A 3
C20 C 0.0891(2) 0.31325(18) 0.35298(6) 0.0186(5) Uani 1 1 d . A .
H20A H 0.0531 0.2668 0.3341 0.022 Uiso 1 1 calc R . .
C21 C -0.0079(3) 0.3018(2) 0.38384(7) 0.0263(6) Uani 1 1 d . . .
H21A H 0.0024 0.2345 0.3941 0.032 Uiso 1 1 calc R A .
H21B H 0.0173 0.3506 0.4027 0.032 Uiso 1 1 calc R . .
C22 C -0.1574(3) 0.3181(2) 0.37081(8) 0.0296(6) Uani 1 1 d . A .
H22E H -0.2184 0.3127 0.3911 0.036 Uiso 1 1 calc R . .
H22F H -0.1847 0.2659 0.3534 0.036 Uiso 1 1 calc R . .
C23 C -0.1760(3) 0.4197(2) 0.35348(8) 0.0270(6) Uani 1 1 d . . .
H23A H -0.2721 0.4264 0.3437 0.032 Uiso 1 1 calc R A .
H23B H -0.1600 0.4719 0.3717 0.032 Uiso 1 1 calc R . .
C24 C -0.0770(3) 0.4344(2) 0.32389(8) 0.0268(6) Uani 1 1 d . A .
H24A H -0.0868 0.5027 0.3145 0.032 Uiso 1 1 calc R . .
H24B H -0.1007 0.3877 0.3043 0.032 Uiso 1 1 calc R . .
C25 C 0.0731(3) 0.4173(2) 0.33708(8) 0.0257(6) Uani 1 1 d . . .
H25A H 0.1350 0.4247 0.3170 0.031 Uiso 1 1 calc R A .
H25B H 0.0998 0.4675 0.3553 0.031 Uiso 1 1 calc R . .
C26 C 0.4698(3) -0.09485(19) 0.34170(6) 0.0194(5) Uani 1 1 d . A .
H26A H 0.4781 -0.1684 0.3392 0.023 Uiso 1 1 calc R . .
C27 C 0.4000(3) -0.0555(2) 0.30694(6) 0.0215(5) Uani 1 1 d . . .
H27A H 0.3064 -0.0843 0.3037 0.026 Uiso 1 1 calc R A .
H27B H 0.3904 0.0175 0.3084 0.026 Uiso 1 1 calc R . .
C28 C 0.4845(3) -0.0820(2) 0.27504(7) 0.0285(6) Uani 1 1 d . A .
H28A H 0.4397 -0.0537 0.2532 0.034 Uiso 1 1 calc R . .
H28B H 0.4872 -0.1550 0.2723 0.034 Uiso 1 1 calc R . .
C29 C 0.6321(3) -0.0421(2) 0.27969(7) 0.0308(6) Uani 1 1 d . . .
H29A H 0.6862 -0.0639 0.2594 0.037 Uiso 1 1 calc R A .
H29B H 0.6299 0.0313 0.2797 0.037 Uiso 1 1 calc R . .
C30 C 0.7020(3) -0.0786(2) 0.31426(7) 0.0271(6) Uani 1 1 d . A .
H30A H 0.7947 -0.0482 0.3173 0.033 Uiso 1 1 calc R . .
H30B H 0.7140 -0.1514 0.3130 0.033 Uiso 1 1 calc R . .
C31 C 0.6176(3) -0.0529(2) 0.34640(7) 0.0240(5) Uani 1 1 d . . .
H31A H 0.6134 0.0200 0.3492 0.029 Uiso 1 1 calc R A .
H31B H 0.6633 -0.0809 0.3682 0.029 Uiso 1 1 calc R . .
C32 C 0.4717(3) -0.11526(19) 0.41808(6) 0.0192(5) Uani 1 1 d . A .
H32A H 0.5576 -0.0743 0.4175 0.023 Uiso 1 1 calc R . .
C33 C 0.5204(3) -0.2226(2) 0.41492(7) 0.0231(5) Uani 1 1 d . . .
H33A H 0.5595 -0.2328 0.3914 0.028 Uiso 1 1 calc R A .
H33B H 0.4406 -0.2678 0.4168 0.028 Uiso 1 1 calc R . .
C34 C 0.6301(3) -0.2472(2) 0.44420(7) 0.0251(6) Uani 1 1 d . A .
H34E H 0.6572 -0.3177 0.4423 0.030 Uiso 1 1 calc R . .
H34F H 0.7131 -0.2059 0.4411 0.030 Uiso 1 1 calc R . .
C35 C 0.5744(3) -0.2279(2) 0.48077(7) 0.0251(6) Uani 1 1 d . . .
H35A H 0.4967 -0.2737 0.4848 0.030 Uiso 1 1 calc R A .
H35B H 0.6479 -0.2411 0.4993 0.030 Uiso 1 1 calc R . .
C36 C 0.5251(3) -0.1215(2) 0.48393(7) 0.0230(5) Uani 1 1 d . A .
H36C H 0.6046 -0.0760 0.4820 0.028 Uiso 1 1 calc R . .
H36D H 0.4865 -0.1115 0.5076 0.028 Uiso 1 1 calc R . .
C37 C 0.4151(3) -0.0966(2) 0.45501(6) 0.0215(5) Uani 1 1 d . . .
H37A H 0.3876 -0.0262 0.4571 0.026 Uiso 1 1 calc R A .
H37B H 0.3322 -0.1381 0.4581 0.026 Uiso 1 1 calc R . .
C38 C 0.2095(3) -0.1546(2) 0.37271(7) 0.0222(5) Uani 1 1 d . A .
H38A H 0.1444 -0.1163 0.3566 0.027 Uiso 1 1 calc R . .
C39 C 0.2287(3) -0.2533(2) 0.35351(7) 0.0262(6) Uani 1 1 d . . .
H39A H 0.2847 -0.2988 0.3689 0.031 Uiso 1 1 calc R A .
H39B H 0.2783 -0.2421 0.3314 0.031 Uiso 1 1 calc R . .
C40 C 0.0871(3) -0.3000(2) 0.34442(7) 0.0290(6) Uani 1 1 d . A .
H40E H 0.0350 -0.2569 0.3273 0.035 Uiso 1 1 calc R . .
H40F H 0.1003 -0.3651 0.3329 0.035 Uiso 1 1 calc R . .
C41 C 0.0038(3) -0.3140(2) 0.37724(8) 0.0342(7) Uani 1 1 d . . .
H41A H 0.0493 -0.3644 0.3929 0.041 Uiso 1 1 calc R A .
H41B H -0.0894 -0.3388 0.3700 0.041 Uiso 1 1 calc R . .
C42 C -0.0094(3) -0.2177(2) 0.39773(8) 0.0318(6) Uani 1 1 d . A .
H42A H -0.0675 -0.1708 0.3834 0.038 Uiso 1 1 calc R . .
H42B H -0.0561 -0.2310 0.4201 0.038 Uiso 1 1 calc R . .
C43 C 0.1297(3) -0.1708(2) 0.40639(7) 0.0233(5) Uani 1 1 d . . .
H43A H 0.1841 -0.2142 0.4230 0.028 Uiso 1 1 calc R A .
H43B H 0.1164 -0.1063 0.4183 0.028 Uiso 1 1 calc R . .
C44 C 0.6668(5) 0.6343(4) 0.27148(17) 0.0325(10) Uiso 0.67 1 d P B 5
H44A H 0.7540 0.6543 0.2634 0.039 Uiso 0.67 1 calc PR B 5
C44A C 0.609(2) 0.6198(13) 0.2566(5) 0.070(4) Uiso 0.33 1 d P C 4
H6TA H 0.6618 0.6329 0.2364 0.084 Uiso 0.33 1 calc PR C 4
C45 C 0.6447(5) 0.6362(3) 0.30734(15) 0.0274(9) Uiso 0.67 1 d P B 5
H45A H 0.7165 0.6546 0.3240 0.033 Uiso 0.67 1 calc PR B 5
C45A C 0.6671(15) 0.6316(10) 0.2899(5) 0.057(3) Uiso 0.33 1 d P C 4
H4TA H 0.7613 0.6504 0.2932 0.068 Uiso 0.33 1 calc PR C 4
C46 C 0.5138(7) 0.6105(4) 0.31855(13) 0.0303(9) Uiso 0.67 1 d P B 5
H46A H 0.4951 0.6128 0.3431 0.036 Uiso 0.67 1 calc PR B 5
C46A C 0.5898(13) 0.6163(7) 0.3182(3) 0.0302(19) Uiso 0.33 1 d P C 4
H1TA H 0.6310 0.6256 0.3414 0.036 Uiso 0.33 1 calc PR C 4
C47 C 0.4099(6) 0.5811(4) 0.29349(17) 0.0322(12) Uiso 0.67 1 d P B 5
H47A H 0.3208 0.5641 0.3011 0.039 Uiso 0.67 1 calc PR B 5
C47A C 0.4539(11) 0.5878(7) 0.3150(3) 0.0268(18) Uiso 0.33 1 d P C 4
H2TA H 0.4004 0.5781 0.3353 0.032 Uiso 0.33 1 calc PR C 4
C48 C 0.4371(5) 0.5770(3) 0.25747(13) 0.0228(10) Uiso 0.67 1 d P B 5
H48A H 0.3682 0.5561 0.2404 0.027 Uiso 0.67 1 calc PR B 5
C48A C 0.3987(12) 0.5740(9) 0.2809(4) 0.038(3) Uiso 0.33 1 d P C 4
H3TA H 0.3054 0.5536 0.2770 0.046 Uiso 0.33 1 calc PR C 4
C49 C 0.5671(6) 0.6044(4) 0.24733(13) 0.0292(10) Uiso 0.67 1 d P B 5
H49A H 0.5872 0.6022 0.2229 0.035 Uiso 0.67 1 calc PR B 5
C49A C 0.4811(14) 0.5902(8) 0.2526(3) 0.035(3) Uiso 0.33 1 d P C 4
H5TA H 0.4432 0.5795 0.2292 0.042 Uiso 0.33 1 calc PR C 4
C50 C 1.0687(4) 0.4900(3) 0.53238(12) 0.0583(10) Uiso 1 1 d . . .
H50A H 1.1164 0.4829 0.5548 0.070 Uiso 1 1 calc R . .
C51 C 1.0173(5) 0.4083(3) 0.51511(12) 0.0617(11) Uiso 1 1 d . . .
H51E H 1.0292 0.3447 0.5256 0.074 Uiso 1 1 calc R . .
C52 C 0.9480(4) 0.4172(3) 0.48242(12) 0.0575(10) Uiso 1 1 d . . .
H52A H 0.9124 0.3603 0.4703 0.069 Uiso 1 1 calc R . .

loop_
_atom_site_aniso_label
_atom_site_aniso_U_11
_atom_site_aniso_U_22
_atom_site_aniso_U_33
_atom_site_aniso_U_23
_atom_site_aniso_U_13
_atom_site_aniso_U_12
Ru1 0.01575(9) 0.01755(10) 0.01143(9) 0.00024(7) -0.00160(6) 0.00074(8)
Cl1 0.0226(3) 0.0213(3) 0.0157(3) 0.0001(2) -0.0059(2) -0.0011(2)
Cl2 0.0177(3) 0.0233(3) 0.0192(3) 0.0002(2) -0.0042(2) 0.0003(2)
P1 0.0161(3) 0.0180(3) 0.0131(3) 0.0000(2) -0.0030(2) -0.0004(2)
P2 0.0190(3) 0.0186(3) 0.0121(3) -0.0002(2) -0.0011(2) 0.0004(2)
C1 0.0222(12) 0.0175(12) 0.0163(11) -0.0009(9) -0.0033(9) -0.0006(10)
C2 0.0221(12) 0.0195(12) 0.0167(11) 0.0020(10) 0.0012(9) 0.0015(10)
C3 0.0223(13) 0.0257(13) 0.0213(12) -0.0006(10) -0.0016(10) 0.0005(11)
C4 0.0202(13) 0.0358(16) 0.0329(15) -0.0004(13) 0.0008(11) -0.0026(12)
C5 0.0286(15) 0.0462(19) 0.0347(16) -0.0048(14) 0.0118(12) -0.0034(14)
C6 0.0391(17) 0.048(2) 0.0285(15) -0.0133(14) 0.0147(13) -0.0082(15)
C7 0.0270(14) 0.0364(16) 0.0204(13) -0.0041(11) 0.0009(11) -0.0061(12)
C8 0.0207(12) 0.0188(12) 0.0127(11) -0.0006(9) -0.0020(9) -0.0016(9)
C9 0.0237(13) 0.0274(14) 0.0142(11) -0.0010(10) -0.0040(9) -0.0027(10)
C10 0.0319(14) 0.0322(15) 0.0125(11) 0.0005(10) -0.0039(10) -0.0036(12)
C11 0.0334(15) 0.0419(17) 0.0157(12) -0.0003(12) 0.0028(11) 0.0013(13)
C12 0.0227(13) 0.0487(19) 0.0178(13) 0.0010(12) 0.0020(10) -0.0014(12)
C13 0.0220(13) 0.0309(14) 0.0150(11) 0.0024(10) -0.0010(9) 0.0020(11)
C16 0.0372(16) 0.0269(15) 0.0222(13) -0.0070(11) 0.0023(11) -0.0156(12)
C18 0.0460(18) 0.0334(16) 0.0163(13) -0.0044(11) 0.0015(12) -0.0122(14)
C20 0.0181(11) 0.0186(12) 0.0186(12) 0.0017(9) -0.0050(9) 0.0013(9)
C21 0.0221(13) 0.0350(15) 0.0216(13) 0.0084(11) -0.0005(10) 0.0071(11)
C22 0.0172(12) 0.0377(17) 0.0339(15) 0.0114(13) 0.0005(11) 0.0009(12)
C23 0.0179(12) 0.0296(15) 0.0332(15) 0.0047(12) -0.0018(11) 0.0035(11)
C24 0.0234(13) 0.0261(14) 0.0304(14) 0.0099(11) -0.0034(11) 0.0012(11)
C25 0.0207(13) 0.0218(14) 0.0344(15) 0.0057(11) -0.0004(11) 0.0007(10)
C26 0.0235(12) 0.0208(12) 0.0140(11) -0.0004(9) 0.0005(9) 0.0019(10)
C27 0.0247(13) 0.0243(13) 0.0155(11) 0.0005(10) -0.0005(9) -0.0021(10)
C28 0.0310(14) 0.0416(17) 0.0129(11) -0.0020(11) 0.0015(10) -0.0018(12)
C29 0.0301(15) 0.0429(18) 0.0198(13) -0.0009(12) 0.0060(11) -0.0010(13)
C30 0.0231(13) 0.0358(16) 0.0227(13) -0.0019(11) 0.0036(10) 0.0006(11)
C31 0.0235(13) 0.0312(15) 0.0172(12) -0.0025(11) 0.0002(10) 0.0015(11)
C32 0.0212(12) 0.0229(13) 0.0130(11) 0.0014(9) -0.0026(9) 0.0026(10)
C33 0.0306(14) 0.0230(13) 0.0154(12) 0.0022(10) -0.0016(10) 0.0056(11)
C34 0.0278(14) 0.0255(14) 0.0217(13) 0.0025(11) -0.0029(10) 0.0074(11)
C35 0.0256(13) 0.0306(15) 0.0185(12) 0.0045(11) -0.0060(10) -0.0015(11)
C36 0.0218(12) 0.0316(15) 0.0153(11) 0.0000(10) -0.0031(9) 0.0006(10)
C37 0.0226(12) 0.0271(13) 0.0145(11) -0.0003(10) -0.0026(9) 0.0022(11)
C38 0.0243(13) 0.0233(13) 0.0186(12) 0.0017(10) -0.0024(10) -0.0018(10)
C39 0.0323(15) 0.0250(14) 0.0213(13) -0.0017(11) 0.0004(11) -0.0052(11)
C40 0.0368(16) 0.0241(14) 0.0257(14) -0.0007(11) -0.0055(12) -0.0072(12)
C41 0.0307(15) 0.0360(17) 0.0357(16) 0.0000(13) -0.0015(12) -0.0127(13)
C42 0.0246(14) 0.0354(17) 0.0356(16) 0.0005(13) 0.0026(12) -0.0081(12)
C43 0.0214(12) 0.0278(14) 0.0207(12) -0.0028(10) 0.0009(10) -0.0018(10)

loop_
_atom_type_symbol
_atom_type_description
_atom_type_scat_dispersion_real
_atom_type_scat_dispersion_imag
_atom_type_scat_source
C C 0.0033 0.0016 'International Tables Vol C Tables 4.2.6.8 and 6.1.1.4'
H H 0.0000 0.0000 'International Tables Vol C Tables 4.2.6.8 and 6.1.1.4'
P P 0.1023 0.0942 'International Tables Vol C Tables 4.2.6.8 and 6.1.1.4'
Cl Cl 0.1484 0.1585 'International Tables Vol C Tables 4.2.6.8 and 6.1.1.4'
Ru Ru -1.2594 0.8363 'International Tables Vol C Tables 4.2.6.8 and 6.1.1.4'

loop_
_geom_angle_atom_site_label_1
_geom_angle_atom_site_label_2
_geom_angle_atom_site_label_3
_geom_angle
_geom_angle_site_symmetry_1
_geom_angle_site_symmetry_3
C1 Ru1 Cl2 87.52(8) . .
C1 Ru1 Cl1 105.59(8) . .
Cl2 Ru1 Cl1 166.87(2) . .
C1 Ru1 P1 97.89(8) . .
Cl2 Ru1 P1 90.49(2) . .
Cl1 Ru1 P1 86.99(2) . .
C1 Ru1 P2 99.75(8) . .
Cl2 Ru1 P2 88.15(2) . .
Cl1 Ru1 P2 90.33(2) . .
P1 Ru1 P2 162.22(2) . .
C14A P1 C20 112.8(3) . .
C14A P1 C8 104.2(3) . .
C20 P1 C8 102.55(11) . .
C20 P1 C14 101.81(19) . .
C8 P1 C14 104.43(16) . .
C14A P1 Ru1 111.0(3) . .
C20 P1 Ru1 115.85(8) . .
C8 P1 Ru1 109.35(8) . .
C14 P1 Ru1 120.83(17) . .
C32 P2 C26 102.25(11) . .
C32 P2 C38 110.29(12) . .
C26 P2 C38 104.50(12) . .
C32 P2 Ru1 116.72(8) . .
C26 P2 Ru1 109.29(9) . .
C38 P2 Ru1 112.57(9) . .
C2 C1 Ru1 136.24(19) . .
C2 C1 H1A 111.9 . .
Ru1 C1 H1A 111.9 . .
C3 C2 C7 117.7(2) . .
C3 C2 C1 124.9(2) . .
C7 C2 C1 117.4(2) . .
C4 C3 C2 120.5(3) . .
C4 C3 H3A 119.8 . .
C2 C3 H3A 119.8 . .
C5 C4 C3 120.3(3) . .
C5 C4 H4A 119.9 . .
C3 C4 H4A 119.9 . .
C6 C5 C4 120.4(3) . .
C6 C5 H5A 119.8 . .
C4 C5 H5A 119.8 . .
C5 C6 C7 119.9(3) . .
C5 C6 H6A 120.0 . .
C7 C6 H6A 120.0 . .
C6 C7 C2 121.2(3) . .
C6 C7 H7A 119.4 . .
C2 C7 H7A 119.4 . .
C13 C8 C9 108.6(2) . .
C13 C8 P1 112.11(16) . .
C9 C8 P1 113.84(17) . .
C13 C8 H8A 107.3 . .
C9 C8 H8A 107.3 . .
P1 C8 H8A 107.3 . .
C10 C9 C8 110.4(2) . .
C10 C9 H9A 109.6 . .
C8 C9 H9A 109.6 . .
C10 C9 H9B 109.6 . .
C8 C9 H9B 109.6 . .
H9A C9 H9B 108.1 . .
C9 C10 C11 112.1(2) . .
C9 C10 H10A 109.2 . .
C11 C10 H10A 109.2 . .
C9 C10 H10B 109.2 . .
C11 C10 H10B 109.2 . .
H10A C10 H10B 107.9 . .
C10 C11 C12 111.1(2) . .
C10 C11 H11A 109.4 . .
C12 C11 H11A 109.4 . .
C10 C11 H11B 109.4 . .
C12 C11 H11B 109.4 . .
H11A C11 H11B 108.0 . .
C13 C12 C11 111.4(2) . .
C13 C12 H12A 109.3 . .
C11 C12 H12A 109.3 . .
C13 C12 H12B 109.3 . .
C11 C12 H12B 109.3 . .
H12A C12 H12B 108.0 . .
C12 C13 C8 110.4(2) . .
C12 C13 H13A 109.6 . .
C8 C13 H13A 109.6 . .
C12 C13 H13B 109.6 . .
C8 C13 H13B 109.6 . .
H13A C13 H13B 108.1 . .
C19 C14 C15 109.4(4) . .
C19 C14 P1 112.1(3) . .
C15 C14 P1 115.7(3) . .
C19 C14 H14A 106.3 . .
C15 C14 H14A 106.3 . .
P1 C14 H14A 106.3 . .
C15B C14A C19A 108.0(6) . .
C15B C14A P1 117.2(5) . .
C19A C14A P1 112.8(5) . .
C15B C14A H14B 106.0 . .
C19A C14A H14B 106.0 . .
P1 C14A H14B 106.0 . .
C14 C15 C16 108.2(3) . .
C14 C15 H15A 110.1 . .
C16 C15 H15A 110.1 . .
C14 C15 H15B 110.1 . .
C16 C15 H15B 110.1 . .
H15A C15 H15B 108.4 . .
C14 C15 H16B 126.4 . .
H15A C15 H16B 119.0 . .
H15B C15 H16B 74.3 . .
C14A C15B C16 107.4(5) . .
C14A C15B H15C 110.2 . .
C16 C15B H15C 110.2 . .
C14A C15B H15D 110.2 . .
C16 C15B H15D 110.2 . .
H15C C15B H15D 108.5 . .
C15 C16 C17A 120.4(4) . .
C15 C16 C17 109.1(3) . .
C17A C16 C15B 106.6(4) . .
C17 C16 C15B 120.7(3) . .
C15 C16 H16C 109.9 . .
C17A C16 H16C 72.8 . .
C17 C16 H16C 109.9 . .
C15B C16 H16C 73.1 . .
C15 C16 H16D 109.9 . .
C17A C16 H16D 126.1 . .
C17 C16 H16D 109.9 . .
C15B C16 H16D 125.6 . .
H16C C16 H16D 108.3 . .
C15 C16 H16A 124.7 . .
C17A C16 H16A 110.2 . .
C17 C16 H16A 124.9 . .
C15B C16 H16A 109.9 . .
H16C C16 H16A 64.5 . .
H16D C16 H16A 43.8 . .
C15 C16 H16B 74.1 . .
C17A C16 H16B 110.6 . .
C17 C16 H16B 73.3 . .
C15B C16 H16B 111.0 . .
H16C C16 H16B 173.0 . .
H16D C16 H16B 64.8 . .
H16A C16 H16B 108.6 . .
C18 C17 C16 110.6(3) . .
C18 C17 H16B 125.9 . .
C18 C17 H17C 109.5 . .
C16 C17 H17C 109.5 . .
H16B C17 H17C 73.5 . .
C18 C17 H17D 109.5 . .
C16 C17 H17D 109.5 . .
H16B C17 H17D 120.9 . .
H17C C17 H17D 108.1 . .
C16 C17 H18B 132.1 . .
H16B C17 H18B 120.6 . .
H17C C17 H18B 72.2 . .
H17D C17 H18B 115.2 . .
C18 C17A C16 111.9(5) . .
C18 C17A H17A 109.2 . .
C16 C17A H17A 109.2 . .
C18 C17A H17B 109.2 . .
C16 C17A H17B 109.2 . .
H17A C17A H17B 107.9 . .
C17A C18 C19A 116.0(5) . .
C17 C18 C19A 122.4(4) . .
C17A C18 C19 121.6(4) . .
C17 C18 C19 113.8(3) . .
C17A C18 H18C 70.2 . .
C17 C18 H18C 108.8 . .
C19A C18 H18C 90.1 . .
C19 C18 H18C 108.8 . .
C17A C18 H18D 127.7 . .
C17 C18 H18D 108.8 . .
C19A C18 H18D 116.3 . .
C19 C18 H18D 108.8 . .
H18C C18 H18D 107.7 . .
C17A C18 H18A 107.5 . .
C17 C18 H18A 127.4 . .
C19A C18 H18A 108.4 . .
C19 C18 H18A 118.8 . .
H18C C18 H18A 55.3 . .
H18D C18 H18A 52.6 . .
C17A C18 H18B 108.9 . .
C17 C18 H18B 70.6 . .
C19A C18 H18B 108.3 . .
C19 C18 H18B 89.9 . .
H18C C18 H18B 158.8 . .
H18D C18 H18B 55.2 . .
H18A C18 H18B 107.4 . .
C14 C19 C18 112.3(3) . .
C14 C19 H19C 109.1 . .
C18 C19 H19C 109.1 . .
C14 C19 H19D 109.1 . .
C18 C19 H19D 109.1 . .
H19C C19 H19D 107.9 . .
C18 C19A C14A 114.0(6) . .
C18 C19A H19A 108.8 . .
C14A C19A H19A 108.8 . .
C18 C19A H19B 108.8 . .
C14A C19A H19B 108.8 . .
H19A C19A H19B 107.7 . .
C25 C20 C21 109.5(2) . .
C25 C20 P1 115.98(18) . .
C21 C20 P1 113.56(16) . .
C25 C20 H20A 105.6 . .
C21 C20 H20A 105.6 . .
P1 C20 H20A 105.6 . .
C22 C21 C20 110.3(2) . .
C22 C21 H21A 109.6 . .
C20 C21 H21A 109.6 . .
C22 C21 H21B 109.6 . .
C20 C21 H21B 109.6 . .
H21A C21 H21B 108.1 . .
C21 C22 C23 111.1(2) . .
C21 C22 H22E 109.4 . .
C23 C22 H22E 109.4 . .
C21 C22 H22F 109.4 . .
C23 C22 H22F 109.4 . .
H22E C22 H22F 108.0 . .
C24 C23 C22 111.4(2) . .
C24 C23 H23A 109.3 . .
C22 C23 H23A 109.3 . .
C24 C23 H23B 109.3 . .
C22 C23 H23B 109.3 . .
H23A C23 H23B 108.0 . .
C23 C24 C25 111.4(2) . .
C23 C24 H24A 109.3 . .
C25 C24 H24A 109.3 . .
C23 C24 H24B 109.3 . .
C25 C24 H24B 109.3 . .
H24A C24 H24B 108.0 . .
C20 C25 C24 110.1(2) . .
C20 C25 H25A 109.6 . .
C24 C25 H25A 109.6 . .
C20 C25 H25B 109.6 . .
C24 C25 H25B 109.6 . .
H25A C25 H25B 108.2 . .
C27 C26 C31 109.9(2) . .
C27 C26 P2 110.93(17) . .
C31 C26 P2 113.93(17) . .
C27 C26 H26A 107.2 . .
C31 C26 H26A 107.2 . .
P2 C26 H26A 107.2 . .
C28 C27 C26 110.9(2) . .
C28 C27 H27A 109.5 . .
C26 C27 H27A 109.5 . .
C28 C27 H27B 109.5 . .
C26 C27 H27B 109.5 . .
H27A C27 H27B 108.0 . .
C27 C28 C29 111.0(2) . .
C27 C28 H28A 109.4 . .
C29 C28 H28A 109.4 . .
C27 C28 H28B 109.4 . .
C29 C28 H28B 109.4 . .
H28A C28 H28B 108.0 . .
C30 C29 C28 111.2(2) . .
C30 C29 H29A 109.4 . .
C28 C29 H29A 109.4 . .
C30 C29 H29B 109.4 . .
C28 C29 H29B 109.4 . .
H29A C29 H29B 108.0 . .
C29 C30 C31 111.7(2) . .
C29 C30 H30A 109.3 . .
C31 C30 H30A 109.3 . .
C29 C30 H30B 109.3 . .
C31 C30 H30B 109.3 . .
H30A C30 H30B 107.9 . .
C30 C31 C26 110.6(2) . .
C30 C31 H31A 109.5 . .
C26 C31 H31A 109.5 . .
C30 C31 H31B 109.5 . .
C26 C31 H31B 109.5 . .
H31A C31 H31B 108.1 . .
C33 C32 C37 110.4(2) . .
C33 C32 P2 114.64(17) . .
C37 C32 P2 115.21(17) . .
C33 C32 H32A 105.1 . .
C37 C32 H32A 105.1 . .
P2 C32 H32A 105.1 . .
C32 C33 C34 110.8(2) . .
C32 C33 H33A 109.5 . .
C34 C33 H33A 109.5 . .
C32 C33 H33B 109.5 . .
C34 C33 H33B 109.5 . .
H33A C33 H33B 108.1 . .
C35 C34 C33 110.5(2) . .
C35 C34 H34E 109.5 . .
C33 C34 H34E 109.5 . .
C35 C34 H34F 109.5 . .
C33 C34 H34F 109.5 . .
H34E C34 H34F 108.1 . .
C36 C35 C34 110.9(2) . .
C36 C35 H35A 109.5 . .
C34 C35 H35A 109.5 . .
C36 C35 H35B 109.5 . .
C34 C35 H35B 109.5 . .
H35A C35 H35B 108.0 . .
C35 C36 C37 111.4(2) . .
C35 C36 H36C 109.4 . .
C37 C36 H36C 109.4 . .
C35 C36 H36D 109.4 . .
C37 C36 H36D 109.4 . .
H36C C36 H36D 108.0 . .
C36 C37 C32 110.0(2) . .
C36 C37 H37A 109.7 . .
C32 C37 H37A 109.7 . .
C36 C37 H37B 109.7 . .
C32 C37 H37B 109.7 . .
H37A C37 H37B 108.2 . .
C39 C38 C43 110.1(2) . .
C39 C38 P2 119.16(19) . .
C43 C38 P2 112.70(18) . .
C39 C38 H38A 104.4 . .
C43 C38 H38A 104.4 . .
P2 C38 H38A 104.4 . .
C38 C39 C40 109.6(2) . .
C38 C39 H39A 109.7 . .
C40 C39 H39A 109.7 . .
C38 C39 H39B 109.7 . .
C40 C39 H39B 109.7 . .
H39A C39 H39B 108.2 . .
C41 C40 C39 111.9(2) . .
C41 C40 H40E 109.2 . .
C39 C40 H40E 109.2 . .
C41 C40 H40F 109.2 . .
C39 C40 H40F 109.2 . .
H40E C40 H40F 107.9 . .
C40 C41 C42 111.5(2) . .
C40 C41 H41A 109.3 . .
C42 C41 H41A 109.3 . .
C40 C41 H41B 109.3 . .
C42 C41 H41B 109.3 . .
H41A C41 H41B 108.0 . .
C43 C42 C41 111.9(2) . .
C43 C42 H42A 109.2 . .
C41 C42 H42A 109.2 . .
C43 C42 H42B 109.2 . .
C41 C42 H42B 109.2 . .
H42A C42 H42B 107.9 . .
C42 C43 C38 111.1(2) . .
C42 C43 H43A 109.4 . .
C38 C43 H43A 109.4 . .
C42 C43 H43B 109.4 . .
C38 C43 H43B 109.4 . .
H43A C43 H43B 108.0 . .
C49 C44 C45 121.7(5) . .
C49 C44 H44A 119.2 . .
C45 C44 H44A 119.2 . .
C49A C44A C45A 119.4(16) . .
C49A C44A H6TA 120.3 . .
C45A C44A H6TA 120.3 . .
C44 C45 C46 118.3(4) . .
C44 C45 H45A 120.8 . .
C46 C45 H45A 120.8 . .
C46A C45A C44A 119.5(14) . .
C46A C45A H4TA 120.3 . .
C44A C45A H4TA 120.3 . .
C45 C46 C47 120.0(5) . .
C45 C46 H46A 120.0 . .
C47 C46 H46A 120.0 . .
C45A C46A C47A 122.6(10) . .
C45A C46A H1TA 118.7 . .
C47A C46A H1TA 118.7 . .
C48 C47 C46 120.2(5) . .
C48 C47 H47A 119.9 . .
C46 C47 H47A 119.9 . .
C46A C47A C48A 116.8(9) . .
C46A C47A H2TA 121.6 . .
C48A C47A H2TA 121.6 . .
C49 C48 C47 118.2(4) . .
C49 C48 H48A 120.9 . .
C47 C48 H48A 120.9 . .
C49A C48A C47A 118.9(11) . .
C49A C48A H3TA 120.6 . .
C47A C48A H3TA 120.6 . .
C44 C49 C48 121.6(4) . .
C44 C49 H49A 119.2 . .
C48 C49 H49A 119.2 . .
C44A C49A C48A 122.7(13) . .
C44A C49A H5TA 118.6 . .
C48A C49A H5TA 118.6 . .
C51 C50 C52 120.6(4) . 3_766
C51 C50 H50A 119.7 . .
C52 C50 H50A 119.7 3_766 .
C50 C51 C52 120.5(4) . .
C50 C51 H51E 119.8 . .
C52 C51 H51E 119.8 . .
C50 C52 C51 119.0(4) 3_766 .
C50 C52 H52A 120.5 3_766 .
C51 C52 H52A 120.5 . .

loop_
_geom_bond_atom_site_label_1
_geom_bond_atom_site_label_2
_geom_bond_distance
_geom_bond_site_symmetry_2
Ru1 C1 1.841(2) .
Ru1 Cl2 2.3949(6) .
Ru1 Cl1 2.3957(6) .
Ru1 P1 2.4030(7) .
Ru1 P2 2.4066(7) .
P1 C14A 1.832(8) .
P1 C20 1.850(2) .
P1 C8 1.863(2) .
P1 C14 1.877(5) .
P2 C32 1.852(2) .
P2 C26 1.858(2) .
P2 C38 1.859(3) .
C1 C2 1.461(3) .
C1 H1A 0.9500 .
C2 C3 1.406(4) .
C2 C7 1.407(4) .
C3 C4 1.387(4) .
C3 H3A 0.9500 .
C4 C5 1.381(4) .
C4 H4A 0.9500 .
C5 C6 1.379(4) .
C5 H5A 0.9500 .
C6 C7 1.379(4) .
C6 H6A 0.9500 .
C7 H7A 0.9500 .
C8 C13 1.535(3) .
C8 C9 1.542(3) .
C8 H8A 1.0000 .
C9 C10 1.523(4) .
C9 H9A 0.9900 .
C9 H9B 0.9900 .
C10 C11 1.523(4) .
C10 H10A 0.9900 .
C10 H10B 0.9900 .
C11 C12 1.530(4) .
C11 H11A 0.9900 .
C11 H11B 0.9900 .
C12 C13 1.530(4) .
C12 H12A 0.9900 .
C12 H12B 0.9900 .
C13 H13A 0.9900 .
C13 H13B 0.9900 .
C14 C19 1.512(6) .
C14 C15 1.537(6) .
C14 H14A 1.0000 .
C14A C15B 1.538(11) .
C14A C19A 1.569(11) .
C14A H14B 1.0000 .
C15 C16 1.549(5) .
C15 H15A 0.9900 .
C15 H15B 0.9900 .
C15B C16 1.594(7) .
C15B H15C 0.9900 .
C15B H15D 0.9900 .
C16 C17A 1.551(8) .
C16 C17 1.555(5) .
C16 H16C 0.9900 .
C16 H16D 0.9900 .
C16 H16A 0.9699 .
C16 H16B 0.9698 .
C17 C18 1.488(5) .
C17 H17C 0.9900 .
C17 H17D 0.9900 .
C17A C18 1.468(8) .
C17A H17A 0.9900 .
C17A H17B 0.9900 .
C18 C19A 1.494(8) .
C18 C19 1.516(5) .
C18 H18C 0.9900 .
C18 H18D 0.9900 .
C18 H18A 0.9702 .
C18 H18B 0.9701 .
C19 H19C 0.9900 .
C19 H19D 0.9900 .
C19A H19A 0.9900 .
C19A H19B 0.9900 .
C20 C25 1.531(4) .
C20 C21 1.535(4) .
C20 H20A 1.0000 .
C21 C22 1.525(4) .
C21 H21A 0.9900 .
C21 H21B 0.9900 .
C22 C23 1.526(4) .
C22 H22E 0.9900 .
C22 H22F 0.9900 .
C23 C24 1.516(4) .
C23 H23A 0.9900 .
C23 H23B 0.9900 .
C24 C25 1.533(4) .
C24 H24A 0.9900 .
C24 H24B 0.9900 .
C25 H25A 0.9900 .
C25 H25B 0.9900 .
C26 C27 1.541(3) .
C26 C31 1.543(4) .
C26 H26A 1.0000 .
C27 C28 1.527(4) .
C27 H27A 0.9900 .
C27 H27B 0.9900 .
C28 C29 1.531(4) .
C28 H28A 0.9900 .
C28 H28B 0.9900 .
C29 C30 1.522(4) .
C29 H29A 0.9900 .
C29 H29B 0.9900 .
C30 C31 1.530(4) .
C30 H30A 0.9900 .
C30 H30B 0.9900 .
C31 H31A 0.9900 .
C31 H31B 0.9900 .
C32 C33 1.529(4) .
C32 C37 1.539(3) .
C32 H32A 1.0000 .
C33 C34 1.533(4) .
C33 H33A 0.9900 .
C33 H33B 0.9900 .
C34 C35 1.523(4) .
C34 H34E 0.9900 .
C34 H34F 0.9900 .
C35 C36 1.519(4) .
C35 H35A 0.9900 .
C35 H35B 0.9900 .
C36 C37 1.527(3) .
C36 H36C 0.9900 .
C36 H36D 0.9900 .
C37 H37A 0.9900 .
C37 H37B 0.9900 .
C38 C39 1.530(4) .
C38 C43 1.530(4) .
C38 H38A 1.0000 .
C39 C40 1.535(4) .
C39 H39A 0.9900 .
C39 H39B 0.9900 .
C40 C41 1.518(4) .
C40 H40E 0.9900 .
C40 H40F 0.9900 .
C41 C42 1.519(4) .
C41 H41A 0.9900 .
C41 H41B 0.9900 .
C42 C43 1.512(4) .
C42 H42A 0.9900 .
C42 H42B 0.9900 .
C43 H43A 0.9900 .
C43 H43B 0.9900 .
C44 C49 1.358(7) .
C44 C45 1.377(7) .
C44 H44A 0.9500 .
C44A C49A 1.31(2) .
C44A C45A 1.36(2) .
C44A H6TA 0.9500 .
C45 C46 1.399(7) .
C45 H45A 0.9500 .
C45A C46A 1.345(18) .
C45A H4TA 0.9500 .
C46 C47 1.406(8) .
C46 H46A 0.9500 .
C46A C47A 1.372(13) .
C46A H1TA 0.9500 .
C47 C48 1.394(7) .
C47 H47A 0.9500 .
C47A C48A 1.383(15) .
C47A H2TA 0.9500 .
C48 C49 1.383(7) .
C48 H48A 0.9500 .
C48A C49A 1.376(16) .
C48A H3TA 0.9500 .
C49 H49A 0.9500 .
C49A H5TA 0.9500 .
C50 C51 1.363(6) .
C50 C52 1.376(6) 3_766
C50 H50A 0.9500 .
C51 C52 1.381(6) .
C51 H51E 0.9500 .
C52 C50 1.376(6) 3_766
C52 H52A 0.9500 .
